data_4085457
loop_
_publ_author_name
'Bernal, Mar\'ia J.'
'Mart\'in, Marta'
'Sola, Eduardo'

_publ_section_title
;
 Allenyl to Alkenylcarbyne Tautomerization at the Ru--Si Bond of
 Ru(\kP,P,Si) Pincer Complexes
;
_journal_issue 4
_journal_name_full Organometallics
_journal_page_first 800
_journal_paper_doi 10.1021/om501238d
_journal_volume 34
_journal_year 2015
_chemical_formula_moiety 'C30 H46 Cl2 P2 Ru Si, C H2 Cl2'
_chemical_formula_sum 'C31 H48 Cl4 P2 Ru Si'
_chemical_formula_weight 753.59
_space_group_IT_number 19
_symmetry_cell_setting orthorhombic
_symmetry_space_group_name_Hall 'P 2ac 2ab'
_symmetry_space_group_name_H-M 'P 21 21 21'
_atom_sites_solution_hydrogens geom
_atom_sites_solution_primary direct
_atom_sites_solution_secondary difmap
_audit_creation_method SHELXL-97
_cell_angle_alpha 90.00
_cell_angle_beta 90.00
_cell_angle_gamma 90.00
_cell_formula_units_Z 4
_cell_length_a 13.6093(10)
_cell_length_b 15.4875(11)
_cell_length_c 16.3073(12)
_cell_measurement_reflns_used 9372
_cell_measurement_temperature 100.0(2)
_cell_measurement_theta_max 26.66
_cell_measurement_theta_min 2.35
_cell_volume 3437.2(4)
_computing_cell_refinement 'SAINT+ v. 6.01 (Bruker AXS, 2000)'
_computing_data_collection 'SMART v. 5.611 (Bruker AXS, 2000)'
_computing_data_reduction 'SAINT+ v. 6.01 (Bruker AXS, 2000)'
_computing_molecular_graphics 'XP program, SHELXTL v6.10, Bruker2000'
_computing_publication_material 'XCIF program, SHELXTLv6.10,BrukerAXS'
_computing_structure_refinement 'SHELXL-97 (Sheldrick, 1997)'
_computing_structure_solution 'SHELXS-97 (Sheldrick, 1990)'
_diffrn_ambient_temperature 100.0(2)
_diffrn_detector_area_resol_mean 8.26
_diffrn_measured_fraction_theta_full 0.999
_diffrn_measured_fraction_theta_max 0.959
_diffrn_measurement_device_type 'Bruker SMART APEX CCD system'
_diffrn_measurement_method '\w rotations with narrow frames'
_diffrn_radiation_monochromator graphite
_diffrn_radiation_source 'fine-focus sealed tube'
_diffrn_radiation_type MoK\a
_diffrn_radiation_wavelength 0.71073
_diffrn_reflns_av_R_equivalents 0.0563
_diffrn_reflns_av_sigmaI/netI 0.0659
_diffrn_reflns_limit_h_max 18
_diffrn_reflns_limit_h_min -17
_diffrn_reflns_limit_k_max 20
_diffrn_reflns_limit_k_min -20
_diffrn_reflns_limit_l_max 20
_diffrn_reflns_limit_l_min -21
_diffrn_reflns_number 41086
_diffrn_reflns_theta_full 27.50
_diffrn_reflns_theta_max 28.55
_diffrn_reflns_theta_min 1.81
_diffrn_standards_decay_% 'no decay'
_exptl_absorpt_coefficient_mu 0.916
_exptl_absorpt_correction_T_max 0.934
_exptl_absorpt_correction_T_min 0.736
_exptl_absorpt_correction_type multi-scan
_exptl_absorpt_process_details
;
  SADABS: Area-Detector Absorption Correction. (1996)  Bruker-AXS 
  within SAINT+ package, v. 6.01.
;
_exptl_crystal_colour green
_exptl_crystal_density_diffrn 1.456
_exptl_crystal_density_method 'not measured'
_exptl_crystal_description 'irregular block'
_exptl_crystal_F_000 1560
_exptl_crystal_size_max 0.14
_exptl_crystal_size_mid 0.08
_exptl_crystal_size_min 0.08
_refine_diff_density_max 0.595
_refine_diff_density_min -0.734
_refine_diff_density_rms 0.076
_refine_ls_abs_structure_details 'Flack H D (1983), Acta Cryst. A39, 876-881'
_refine_ls_abs_structure_Flack -0.001(1)
_refine_ls_extinction_method none
_refine_ls_goodness_of_fit_ref 0.912
_refine_ls_hydrogen_treatment mixed
_refine_ls_matrix_type full
_refine_ls_number_parameters 367
_refine_ls_number_reflns 8201
_refine_ls_number_restraints 0
_refine_ls_restrained_S_all 0.912
_refine_ls_R_factor_all 0.0467
_refine_ls_R_factor_gt 0.0301
_refine_ls_shift/su_max 0.002
_refine_ls_shift/su_mean 0.000
_refine_ls_structure_factor_coef Fsqd
_refine_ls_weighting_details 'calc w=1/[\s^2^(Fo^2^)+(0.0170P)^2^+0.0000P] where P=(Fo^2^+2Fc^2^)/3'
_refine_ls_weighting_scheme calc
_refine_ls_wR_factor_gt 0.0482
_refine_ls_wR_factor_ref 0.0515
_reflns_number_gt 6755
_reflns_number_total 8201
_reflns_threshold_expression >2sigma(I)
_cod_data_source_file om501238d_si_001.cif
_cod_data_source_block mar196a
_cod_depositor_comments 'Adding full bibliography for 4085457--4085458.cif.'
_cod_database_code 4085457

loop_
_symmetry_equiv_pos_as_xyz
'x, y, z'
'-x+1/2, -y, z+1/2'
'-x, y+1/2, -z+1/2'
'x+1/2, -y+1/2, -z'

loop_
_atom_site_label
_atom_site_type_symbol
_atom_site_fract_x
_atom_site_fract_y
_atom_site_fract_z
_atom_site_U_iso_or_equiv
_atom_site_adp_type
_atom_site_occupancy
_atom_site_symmetry_multiplicity
_atom_site_calc_flag
_atom_site_refinement_flags
Ru1 Ru 0.675374(15) 0.271531(13) 0.276809(14) 0.01550(5) Uani 1 1 d .
Cl1 Cl 0.58483(5) 0.22893(5) 0.39306(5) 0.03062(18) Uani 1 1 d .
Cl2 Cl 0.55982(5) 0.18523(5) 0.20068(5) 0.02677(19) Uani 1 1 d .
P1 P 0.80263(5) 0.30984(5) 0.37138(5) 0.01903(17) Uani 1 1 d .
P2 P 0.61700(5) 0.39848(4) 0.22265(5) 0.01757(16) Uani 1 1 d .
Si1 Si 0.85890(5) 0.37916(5) 0.17540(5) 0.01748(18) Uani 1 1 d .
C1 C 0.9282(2) 0.33983(17) 0.33773(19) 0.0217(7) Uani 1 1 d .
C2 C 0.9522(2) 0.35556(16) 0.25548(18) 0.0194(7) Uani 1 1 d .
C3 C 1.0530(2) 0.36615(17) 0.2357(2) 0.0309(8) Uani 1 1 d .
H3 H 1.0714 0.3749 0.1802 0.037 Uiso 1 1 calc R
C4 C 1.1249(2) 0.36401(18) 0.2954(3) 0.0399(10) Uani 1 1 d .
H4 H 1.1920 0.3703 0.2805 0.048 Uiso 1 1 calc R
C5 C 1.0998(2) 0.35290(19) 0.3759(3) 0.0432(11) Uani 1 1 d .
H5 H 1.1493 0.3537 0.4170 0.052 Uiso 1 1 calc R
C6 C 1.0017(2) 0.34039(18) 0.3982(2) 0.0328(9) Uani 1 1 d .
H6 H 0.9847 0.3323 0.4542 0.039 Uiso 1 1 calc R
C7 C 0.9187(2) 0.39546(18) 0.07375(19) 0.0261(7) Uani 1 1 d .
H7A H 0.9573 0.3441 0.0596 0.039 Uiso 1 1 calc R
H7B H 0.9621 0.4459 0.0763 0.039 Uiso 1 1 calc R
H7C H 0.8682 0.4049 0.0319 0.039 Uiso 1 1 calc R
C8 C 0.79971(18) 0.48234(16) 0.20933(17) 0.0168(6) Uani 1 1 d .
C9 C 0.69959(18) 0.49227(15) 0.23030(18) 0.0164(6) Uani 1 1 d .
C10 C 0.6640(2) 0.57364(16) 0.25280(16) 0.0219(7) Uani 1 1 d .
H10 H 0.5961 0.5810 0.2641 0.026 Uiso 1 1 calc R
C11 C 0.7274(2) 0.64388(17) 0.25867(18) 0.0268(8) Uani 1 1 d .
H11 H 0.7026 0.6985 0.2751 0.032 Uiso 1 1 calc R
C12 C 0.8253(2) 0.63483(16) 0.24094(17) 0.0261(7) Uani 1 1 d .
H12 H 0.8686 0.6826 0.2456 0.031 Uiso 1 1 calc R
C13 C 0.86010(19) 0.55504(16) 0.21609(19) 0.0204(6) Uani 1 1 d .
H13 H 0.9278 0.5494 0.2031 0.024 Uiso 1 1 calc R
C14 C 0.8294(2) 0.20304(16) 0.42408(16) 0.0218(6) Uani 1 1 d .
H14 H 0.7709 0.1655 0.4133 0.026 Uiso 1 1 calc R
C15 C 0.9186(2) 0.15468(18) 0.3871(2) 0.0283(8) Uani 1 1 d .
H15A H 0.9796 0.1805 0.4076 0.042 Uiso 1 1 calc R
H15B H 0.9167 0.1592 0.3271 0.042 Uiso 1 1 calc R
H15C H 0.9160 0.0937 0.4031 0.042 Uiso 1 1 calc R
C16 C 0.8413(2) 0.20567(18) 0.51741(17) 0.0299(8) Uani 1 1 d .
H16A H 0.8508 0.1469 0.5382 0.045 Uiso 1 1 calc R
H16B H 0.7822 0.2307 0.5422 0.045 Uiso 1 1 calc R
H16C H 0.8985 0.2411 0.5316 0.045 Uiso 1 1 calc R
C17 C 0.7885(2) 0.38947(19) 0.45559(18) 0.0306(8) Uani 1 1 d .
H17 H 0.8451 0.3792 0.4934 0.037 Uiso 1 1 calc R
C18 C 0.8005(3) 0.48221(19) 0.4244(2) 0.0395(9) Uani 1 1 d .
H18A H 0.7472 0.4958 0.3861 0.059 Uiso 1 1 calc R
H18B H 0.8638 0.4879 0.3963 0.059 Uiso 1 1 calc R
H18C H 0.7982 0.5223 0.4709 0.059 Uiso 1 1 calc R
C19 C 0.6964(3) 0.3832(2) 0.50893(19) 0.0441(10) Uani 1 1 d .
H19A H 0.7079 0.4130 0.5611 0.066 Uiso 1 1 calc R
H19B H 0.6813 0.3223 0.5195 0.066 Uiso 1 1 calc R
H19C H 0.6410 0.4103 0.4804 0.066 Uiso 1 1 calc R
C20 C 0.5866(2) 0.41067(18) 0.11068(18) 0.0237(7) Uani 1 1 d .
H20 H 0.6514 0.4200 0.0831 0.028 Uiso 1 1 calc R
C21 C 0.5276(2) 0.49412(19) 0.0937(2) 0.0313(8) Uani 1 1 d .
H21A H 0.5244 0.5042 0.0344 0.047 Uiso 1 1 calc R
H21B H 0.5600 0.5431 0.1203 0.047 Uiso 1 1 calc R
H21C H 0.4609 0.4878 0.1155 0.047 Uiso 1 1 calc R
C22 C 0.5391(2) 0.3362(2) 0.0637(2) 0.0344(8) Uani 1 1 d .
H22A H 0.4710 0.3291 0.0820 0.052 Uiso 1 1 calc R
H22B H 0.5757 0.2828 0.0743 0.052 Uiso 1 1 calc R
H22C H 0.5402 0.3488 0.0049 0.052 Uiso 1 1 calc R
C23 C 0.50133(19) 0.43230(17) 0.2753(2) 0.0258(7) Uani 1 1 d .
H23 H 0.4794 0.4869 0.2482 0.031 Uiso 1 1 calc R
C24 C 0.5117(2) 0.4523(2) 0.3657(2) 0.0322(8) Uani 1 1 d .
H24A H 0.4517 0.4803 0.3855 0.048 Uiso 1 1 calc R
H24B H 0.5679 0.4909 0.3741 0.048 Uiso 1 1 calc R
H24C H 0.5223 0.3985 0.3961 0.048 Uiso 1 1 calc R
C25 C 0.4191(2) 0.36539(19) 0.2610(2) 0.0344(9) Uani 1 1 d .
H25A H 0.4391 0.3096 0.2839 0.052 Uiso 1 1 calc R
H25B H 0.4073 0.3592 0.2020 0.052 Uiso 1 1 calc R
H25C H 0.3587 0.3849 0.2879 0.052 Uiso 1 1 calc R
C26 C 0.7672(2) 0.29256(17) 0.16579(18) 0.0148(6) Uani 1 1 d .
H26 H 0.7354(19) 0.2934(16) 0.1206(15) 0.015(8) Uiso 1 1 d .
C27 C 0.77615(19) 0.21184(16) 0.20182(16) 0.0167(6) Uani 1 1 d .
C28 C 0.8074(2) 0.13141(17) 0.20046(16) 0.0189(6) Uani 1 1 d .
C29 C 0.8890(2) 0.10509(19) 0.14314(19) 0.0275(7) Uani 1 1 d .
H29A H 0.9078 0.1545 0.1090 0.041 Uiso 1 1 calc R
H29B H 0.8664 0.0578 0.1080 0.041 Uiso 1 1 calc R
H29C H 0.9459 0.0859 0.1752 0.041 Uiso 1 1 calc R
C30 C 0.7649(2) 0.06128(16) 0.25460(18) 0.0276(8) Uani 1 1 d .
H30A H 0.7192 0.0870 0.2941 0.041 Uiso 1 1 calc R
H30B H 0.8182 0.0322 0.2841 0.041 Uiso 1 1 calc R
H30C H 0.7298 0.0192 0.2206 0.041 Uiso 1 1 calc R
C31 C 0.8099(3) 0.86451(19) 0.5027(2) 0.0380(8) Uani 1 1 d .
H31A H 0.8826 0.8629 0.5042 0.046 Uiso 1 1 calc R
H31B H 0.7854 0.8558 0.5592 0.046 Uiso 1 1 calc R
Cl3 Cl 0.76678(8) 0.78102(7) 0.43991(6) 0.0615(3) Uani 1 1 d .
Cl4 Cl 0.77109(8) 0.96631(6) 0.46658(7) 0.0628(3) Uani 1 1 d .

loop_
_atom_site_aniso_label
_atom_site_aniso_U_11
_atom_site_aniso_U_22
_atom_site_aniso_U_33
_atom_site_aniso_U_23
_atom_site_aniso_U_13
_atom_site_aniso_U_12
Ru1 0.01066(10) 0.01456(10) 0.02128(11) 0.00210(11) 0.00188(11) 0.00004(10)
Cl1 0.0232(4) 0.0339(4) 0.0347(5) 0.0116(4) 0.0135(3) 0.0047(4)
Cl2 0.0147(4) 0.0225(4) 0.0431(5) 0.0001(3) -0.0030(3) -0.0074(3)
P1 0.0201(4) 0.0176(4) 0.0194(4) -0.0003(3) -0.0020(3) 0.0019(3)
P2 0.0104(3) 0.0175(4) 0.0249(4) 0.0023(4) 0.0011(4) 0.0002(3)
Si1 0.0115(4) 0.0159(4) 0.0250(5) 0.0008(3) 0.0034(3) -0.0004(3)
C1 0.0185(16) 0.0140(14) 0.0325(19) -0.0016(13) -0.0094(14) -0.0004(12)
C2 0.0126(14) 0.0098(13) 0.036(2) 0.0005(12) 0.0011(12) 0.0005(11)
C3 0.0150(15) 0.0165(15) 0.061(2) 0.0071(16) 0.0019(17) 0.0016(12)
C4 0.0133(16) 0.0158(16) 0.091(3) 0.0118(19) -0.0102(19) -0.0023(12)
C5 0.026(2) 0.0171(17) 0.086(3) 0.0113(19) -0.033(2) -0.0074(14)
C6 0.032(2) 0.0190(17) 0.047(2) 0.0056(15) -0.0214(17) -0.0048(14)
C7 0.0228(17) 0.0201(16) 0.035(2) 0.0046(14) 0.0129(15) 0.0022(13)
C8 0.0138(15) 0.0155(13) 0.0211(17) 0.0051(12) -0.0004(12) 0.0008(10)
C9 0.0134(14) 0.0150(13) 0.0207(15) 0.0032(13) 0.0031(13) 0.0013(10)
C10 0.0190(16) 0.0192(14) 0.0275(18) 0.0029(11) 0.0000(13) 0.0052(12)
C11 0.0319(18) 0.0140(14) 0.035(2) -0.0018(13) 0.0005(15) 0.0067(13)
C12 0.0229(15) 0.0170(13) 0.0385(19) 0.0004(12) -0.0067(16) -0.0031(14)
C13 0.0162(14) 0.0204(14) 0.0247(17) 0.0054(14) -0.0029(14) -0.0006(11)
C14 0.0196(15) 0.0198(15) 0.0260(16) 0.0050(12) -0.0030(15) 0.0010(13)
C15 0.0242(18) 0.0205(16) 0.040(2) 0.0042(15) -0.0061(15) 0.0035(13)
C16 0.0236(18) 0.0328(18) 0.0333(19) 0.0093(14) -0.0068(14) 0.0002(13)
C17 0.045(2) 0.0257(17) 0.0207(18) -0.0049(14) -0.0065(15) 0.0102(15)
C18 0.061(3) 0.0255(17) 0.032(2) -0.0086(14) -0.0103(18) 0.0067(17)
C19 0.065(3) 0.039(2) 0.027(2) -0.0061(16) 0.0038(19) 0.0204(19)
C20 0.0182(16) 0.0260(17) 0.0268(18) 0.0060(14) -0.0049(13) 0.0021(13)
C21 0.0222(18) 0.0340(19) 0.038(2) 0.0111(16) -0.0076(15) 0.0038(14)
C22 0.0288(19) 0.038(2) 0.037(2) -0.0005(16) -0.0118(16) 0.0016(15)
C23 0.0159(15) 0.0195(15) 0.042(2) 0.0052(17) 0.0072(17) 0.0026(11)
C24 0.0260(19) 0.0293(18) 0.041(2) 0.0057(16) 0.0172(16) 0.0065(14)
C25 0.0099(15) 0.0328(17) 0.060(3) 0.0052(17) 0.0062(15) 0.0017(13)
C26 0.0109(14) 0.0195(16) 0.0142(16) -0.0021(12) -0.0013(12) 0.0009(11)
C27 0.0112(13) 0.0182(15) 0.0206(16) -0.0034(12) 0.0015(11) -0.0040(11)
C28 0.0175(16) 0.0198(14) 0.0193(16) -0.0026(12) 0.0001(12) 0.0007(12)
C29 0.0254(18) 0.0245(17) 0.033(2) -0.0058(15) 0.0026(15) 0.0069(14)
C30 0.0276(17) 0.0141(15) 0.041(2) 0.0003(13) 0.0014(14) -0.0018(12)
C31 0.035(2) 0.044(2) 0.035(2) 0.0079(16) 0.0064(17) -0.0036(17)
Cl3 0.0744(7) 0.0636(7) 0.0465(6) -0.0013(6) -0.0120(5) -0.0051(6)
Cl4 0.0637(7) 0.0522(6) 0.0725(8) 0.0335(6) -0.0005(6) -0.0111(5)

loop_
_atom_type_symbol
_atom_type_description
_atom_type_scat_dispersion_real
_atom_type_scat_dispersion_imag
_atom_type_scat_source
C C 0.0033 0.0016 'International Tables Vol C Tables 4.2.6.8 and 6.1.1.4'
H H 0.0000 0.0000 'International Tables Vol C Tables 4.2.6.8 and 6.1.1.4'
Si Si 0.0817 0.0704 'International Tables Vol C Tables 4.2.6.8 and 6.1.1.4'
P P 0.1023 0.0942 'International Tables Vol C Tables 4.2.6.8 and 6.1.1.4'
Cl Cl 0.1484 0.1585 'International Tables Vol C Tables 4.2.6.8 and 6.1.1.4'
Ru Ru -1.2594 0.8363 'International Tables Vol C Tables 4.2.6.8 and 6.1.1.4'

loop_
_geom_angle_atom_site_label_1
_geom_angle_atom_site_label_2
_geom_angle_atom_site_label_3
_geom_angle
C27 Ru1 C26 37.54(10)
C27 Ru1 P2 112.75(8)
C26 Ru1 P2 75.88(7)
C27 Ru1 Cl1 134.54(7)
C26 Ru1 Cl1 172.00(7)
P2 Ru1 Cl1 111.61(3)
C27 Ru1 P1 90.69(7)
C26 Ru1 P1 94.68(8)
P2 Ru1 P1 106.60(3)
Cl1 Ru1 P1 85.95(3)
C27 Ru1 Cl2 83.08(7)
C26 Ru1 Cl2 91.64(8)
P2 Ru1 Cl2 92.93(3)
Cl1 Ru1 Cl2 85.29(3)
P1 Ru1 Cl2 160.40(3)
C1 P1 C17 98.52(14)
C1 P1 C14 100.12(13)
C17 P1 C14 105.29(13)
C1 P1 Ru1 122.56(10)
C17 P1 Ru1 124.50(10)
C14 P1 Ru1 102.37(9)
C9 P2 C23 105.20(12)
C9 P2 C20 96.93(13)
C23 P2 C20 103.44(14)
C9 P2 Ru1 115.99(9)
C23 P2 Ru1 110.79(10)
C20 P2 Ru1 122.34(9)
C26 Si1 C2 112.36(13)
C26 Si1 C7 108.62(14)
C2 Si1 C7 110.69(13)
C26 Si1 C8 110.84(12)
C2 Si1 C8 104.72(12)
C7 Si1 C8 109.57(13)
C2 C1 C6 120.3(3)
C2 C1 P1 122.8(2)
C6 C1 P1 116.7(2)
C1 C2 C3 117.6(3)
C1 C2 Si1 123.2(2)
C3 C2 Si1 118.6(2)
C4 C3 C2 121.5(3)
C4 C3 H3 119.2
C2 C3 H3 119.2
C5 C4 C3 120.1(3)
C5 C4 H4 119.9
C3 C4 H4 119.9
C4 C5 C6 120.4(3)
C4 C5 H5 119.8
C6 C5 H5 119.8
C5 C6 C1 119.9(3)
C5 C6 H6 120.0
C1 C6 H6 120.0
Si1 C7 H7A 109.5
Si1 C7 H7B 109.5
H7A C7 H7B 109.5
Si1 C7 H7C 109.5
H7A C7 H7C 109.5
H7B C7 H7C 109.5
C13 C8 C9 117.4(2)
C13 C8 Si1 117.2(2)
C9 C8 Si1 125.38(19)
C10 C9 C8 119.7(2)
C10 C9 P2 121.1(2)
C8 C9 P2 119.11(18)
C11 C10 C9 120.5(3)
C11 C10 H10 119.7
C9 C10 H10 119.7
C12 C11 C10 120.5(3)
C12 C11 H11 119.7
C10 C11 H11 119.7
C11 C12 C13 119.1(3)
C11 C12 H12 120.5
C13 C12 H12 120.5
C12 C13 C8 122.7(3)
C12 C13 H13 118.6
C8 C13 H13 118.6
C16 C14 C15 108.5(2)
C16 C14 P1 116.54(19)
C15 C14 P1 113.3(2)
C16 C14 H14 105.9
C15 C14 H14 105.9
P1 C14 H14 105.9
C14 C15 H15A 109.5
C14 C15 H15B 109.5
H15A C15 H15B 109.5
C14 C15 H15C 109.5
H15A C15 H15C 109.5
H15B C15 H15C 109.5
C14 C16 H16A 109.5
C14 C16 H16B 109.5
H16A C16 H16B 109.5
C14 C16 H16C 109.5
H16A C16 H16C 109.5
H16B C16 H16C 109.5
C19 C17 C18 109.6(3)
C19 C17 P1 117.6(2)
C18 C17 P1 111.5(2)
C19 C17 H17 105.7
C18 C17 H17 105.7
P1 C17 H17 105.7
C17 C18 H18A 109.5
C17 C18 H18B 109.5
H18A C18 H18B 109.5
C17 C18 H18C 109.5
H18A C18 H18C 109.5
H18B C18 H18C 109.5
C17 C19 H19A 109.5
C17 C19 H19B 109.5
H19A C19 H19B 109.5
C17 C19 H19C 109.5
H19A C19 H19C 109.5
H19B C19 H19C 109.5
C22 C20 C21 108.7(2)
C22 C20 P2 120.2(2)
C21 C20 P2 111.8(2)
C22 C20 H20 104.9
C21 C20 H20 104.9
P2 C20 H20 104.9
C20 C21 H21A 109.5
C20 C21 H21B 109.5
H21A C21 H21B 109.5
C20 C21 H21C 109.5
H21A C21 H21C 109.5
H21B C21 H21C 109.5
C20 C22 H22A 109.5
C20 C22 H22B 109.5
H22A C22 H22B 109.5
C20 C22 H22C 109.5
H22A C22 H22C 109.5
H22B C22 H22C 109.5
C24 C23 C25 110.6(3)
C24 C23 P2 115.2(2)
C25 C23 P2 110.7(2)
C24 C23 H23 106.6
C25 C23 H23 106.6
P2 C23 H23 106.6
C23 C24 H24A 109.5
C23 C24 H24B 109.5
H24A C24 H24B 109.5
C23 C24 H24C 109.5
H24A C24 H24C 109.5
H24B C24 H24C 109.5
C23 C25 H25A 109.5
C23 C25 H25B 109.5
H25A C25 H25B 109.5
C23 C25 H25C 109.5
H25A C25 H25C 109.5
H25B C25 H25C 109.5
C27 C26 Si1 124.2(2)
C27 C26 Ru1 64.68(15)
Si1 C26 Ru1 114.76(14)
C27 C26 H26 115.0(17)
Si1 C26 H26 114.0(17)
Ru1 C26 H26 114.8(17)
C28 C27 C26 151.0(3)
C28 C27 Ru1 130.6(2)
C26 C27 Ru1 77.78(16)
C27 C28 C29 120.3(3)
C27 C28 C30 123.1(3)
C29 C28 C30 116.7(2)
C28 C29 H29A 109.5
C28 C29 H29B 109.5
H29A C29 H29B 109.5
C28 C29 H29C 109.5
H29A C29 H29C 109.5
H29B C29 H29C 109.5
C28 C30 H30A 109.5
C28 C30 H30B 109.5
H30A C30 H30B 109.5
C28 C30 H30C 109.5
H30A C30 H30C 109.5
H30B C30 H30C 109.5
Cl3 C31 Cl4 111.40(19)
Cl3 C31 H31A 109.3
Cl4 C31 H31A 109.3
Cl3 C31 H31B 109.3
Cl4 C31 H31B 109.3
H31A C31 H31B 108.0

loop_
_geom_bond_atom_site_label_1
_geom_bond_atom_site_label_2
_geom_bond_distance
Ru1 C27 2.057(3)
Ru1 C26 2.224(3)
Ru1 P2 2.2971(7)
Ru1 Cl1 2.3553(7)
Ru1 P1 2.3936(8)
Ru1 Cl2 2.4085(7)
P1 C1 1.854(3)
P1 C17 1.856(3)
P1 C14 1.899(3)
P2 C9 1.841(2)
P2 C23 1.868(3)
P2 C20 1.882(3)
Si1 C26 1.838(3)
Si1 C2 1.858(3)
Si1 C7 1.864(3)
Si1 C8 1.873(3)
C1 C2 1.402(4)
C1 C6 1.405(4)
C2 C3 1.418(4)
C3 C4 1.381(4)
C3 H3 0.9500
C4 C5 1.368(5)
C4 H4 0.9500
C5 C6 1.397(4)
C5 H5 0.9500
C6 H6 0.9500
C7 H7A 0.9800
C7 H7B 0.9800
C7 H7C 0.9800
C8 C13 1.398(3)
C8 C9 1.413(3)
C9 C10 1.399(3)
C10 C11 1.392(4)
C10 H10 0.9500
C11 C12 1.370(4)
C11 H11 0.9500
C12 C13 1.384(3)
C12 H12 0.9500
C13 H13 0.9500
C14 C16 1.531(4)
C14 C15 1.549(4)
C14 H14 1.0000
C15 H15A 0.9800
C15 H15B 0.9800
C15 H15C 0.9800
C16 H16A 0.9800
C16 H16B 0.9800
C16 H16C 0.9800
C17 C19 1.528(4)
C17 C18 1.532(4)
C17 H17 1.0000
C18 H18A 0.9800
C18 H18B 0.9800
C18 H18C 0.9800
C19 H19A 0.9800
C19 H19B 0.9800
C19 H19C 0.9800
C20 C22 1.528(4)
C20 C21 1.547(4)
C20 H20 1.0000
C21 H21A 0.9800
C21 H21B 0.9800
C21 H21C 0.9800
C22 H22A 0.9800
C22 H22B 0.9800
C22 H22C 0.9800
C23 C24 1.514(4)
C23 C25 1.543(4)
C23 H23 1.0000
C24 H24A 0.9800
C24 H24B 0.9800
C24 H24C 0.9800
C25 H25A 0.9800
C25 H25B 0.9800
C25 H25C 0.9800
C26 C27 1.387(4)
C26 H26 0.85(2)
C27 C28 1.316(3)
C28 C29 1.508(4)
C28 C30 1.514(4)
C29 H29A 0.9800
C29 H29B 0.9800
C29 H29C 0.9800
C30 H30A 0.9800
C30 H30B 0.9800
C30 H30C 0.9800
C31 Cl3 1.750(3)
C31 Cl4 1.764(3)
C31 H31A 0.9900
C31 H31B 0.9900
